data_4101095
loop_
_publ_author_name
'Edwards, Peter G.'
'Newman, Paul D.'

_journal_name_full 'Journal of the American Chemical Society'
_journal_paper_doi 10.1021/ja0578956
_journal_year 2006
_chemical_formula_moiety 'C19 H38 Fe P3 Si2, B F4'
_chemical_formula_sum 'C38 H76 B2 F8 Fe2 P6 Si4'
_chemical_formula_weight 1116.49
_space_group_IT_number 14
_symmetry_cell_setting monoclinic
_symmetry_space_group_name_Hall '-P 2ybc'
_symmetry_space_group_name_H-M 'P 1 21/c 1'
_cell_angle_alpha 90.00
_cell_angle_beta 101.56(3)
_cell_angle_gamma 90.00
_cell_formula_units_Z 4
_cell_length_a 20.252(4)
_cell_length_b 8.595(2)
_cell_length_c 31.418(6)
_cell_measurement_temperature 293(2)
_cell_volume 5357.9(19)
_diffrn_ambient_temperature 293(2)
_exptl_crystal_density_diffrn 1.384
_cod_depositor_comments
;
The following automatic conversions were performed:
'_symmetry_cell_setting' value 'Monoclinic' changed to 'monoclinic'
according to '/home/saulius/struct/CIF-dictionaries/cif_core.dic'
dictionary named 'cif_core.dic' version 2.4.1 from 2010-06-29.

Automatic conversion script
Id: cif_fix_enum 1527 2010-12-29 10:47:43Z saulius 
;
_cod_original_sg_symbol_H-M 'P 21/c'
_cod_database_code 4101095

loop_
_symmetry_equiv_pos_as_xyz
'x, y, z'
'-x, y+1/2, -z+1/2'
'-x, -y, -z'
'x, -y-1/2, z-1/2'

loop_
_atom_site_label
_atom_site_type_symbol
_atom_site_fract_x
_atom_site_fract_y
_atom_site_fract_z
_atom_site_U_iso_or_equiv
_atom_site_adp_type
_atom_site_occupancy
_atom_site_symmetry_multiplicity
_atom_site_calc_flag
_atom_site_refinement_flags
_atom_site_disorder_assembly
_atom_site_disorder_group
Fe1 Fe 0.37976(7) 0.89245(16) 0.35722(5) 0.0229(4) Uani 1 1 d . . .
Fe2 Fe 0.12122(7) 0.16078(16) 0.14602(5) 0.0241(4) Uani 1 1 d . . .
Si1 Si 0.25068(16) 1.0354(4) 0.41537(12) 0.0376(8) Uani 1 1 d . . .
Si2 Si 0.53941(15) 1.0494(4) 0.41791(11) 0.0334(8) Uani 1 1 d . . .
Si3 Si 0.25594(15) 0.0201(4) 0.09360(12) 0.0374(8) Uani 1 1 d . . .
Si4 Si -0.03701(15) -0.0103(4) 0.08547(11) 0.0325(8) Uani 1 1 d . . .
P1 P 0.29523(14) 0.8123(3) 0.30877(10) 0.0268(7) Uani 1 1 d D . .
H1P H 0.230(3) 0.879(12) 0.297(4) 0.05(4) Uiso 1 1 d D . .
P2 P 0.44057(14) 0.8207(3) 0.31102(10) 0.0280(7) Uani 1 1 d D . .
H2P H 0.490(4) 0.922(9) 0.300(3) 0.02(3) Uiso 1 1 d D . .
P3 P 0.38717(15) 0.6528(3) 0.37966(10) 0.0279(7) Uani 1 1 d . . .
P4 P 0.20537(14) 0.2505(3) 0.19267(10) 0.0298(7) Uani 1 1 d D . .
H4P H 0.263(4) 0.155(10) 0.201(3) 0.04(3) Uiso 1 1 d D . .
P5 P 0.10877(14) 0.3971(3) 0.12158(10) 0.0299(7) Uani 1 1 d . . .
P6 P 0.06121(14) 0.2320(3) 0.19279(10) 0.0265(7) Uani 1 1 d D . .
H6P H 0.012(5) 0.133(14) 0.205(4) 0.08(5) Uiso 1 1 d D . .
F1 F 0.1086(3) 0.9374(8) 0.2607(2) 0.0485(19) Uani 1 1 d . . .
F2 F 0.0392(3) 0.7432(8) 0.2325(2) 0.0475(18) Uani 1 1 d . . .
F3 F 0.1514(3) 0.7251(8) 0.2348(2) 0.0422(17) Uani 1 1 d . . .
F4 F 0.1122(3) 0.7117(8) 0.2973(2) 0.0474(18) Uani 1 1 d . . .
F5 F 0.3491(3) 0.3264(8) 0.2676(2) 0.0473(18) Uani 1 1 d . . .
F6 F 0.3855(4) 0.3400(11) 0.2046(3) 0.076(3) Uani 1 1 d . . .
F7 F 0.3964(5) 0.1202(8) 0.2427(3) 0.076(3) Uani 1 1 d . . .
F8 F 0.4606(4) 0.3232(10) 0.2681(3) 0.065(2) Uani 1 1 d . . .
B1 B 0.1025(6) 0.7745(13) 0.2567(5) 0.029(3) Uani 1 1 d . . .
B2 B 0.3989(6) 0.2770(16) 0.2453(4) 0.030(3) Uani 1 1 d . . .
C1 C 0.3302(5) 1.0413(12) 0.3937(4) 0.027(2) Uani 1 1 d . . .
C2 C 0.3418(5) 1.1176(12) 0.3550(4) 0.030(3) Uani 1 1 d . . .
H2 H 0.3087 1.1580 0.3329 0.035 Uiso 1 1 calc R . .
C3 C 0.4113(6) 1.1206(11) 0.3562(4) 0.030(3) Uani 1 1 d . . .
H3 H 0.4315 1.1630 0.3347 0.036 Uiso 1 1 calc R . .
C4 C 0.4467(5) 1.0487(13) 0.3954(3) 0.030(3) Uani 1 1 d . . .
C5 C 0.3952(5) 1.0012(11) 0.4172(4) 0.024(2) Uani 1 1 d . . .
H5 H 0.4032 0.9497 0.4438 0.029 Uiso 1 1 calc R . .
C6 C 0.2468(7) 1.2140(19) 0.4481(5) 0.066(4) Uani 1 1 d . . .
H6A H 0.2883 1.2257 0.4688 0.099 Uiso 1 1 calc R . .
H6B H 0.2101 1.2057 0.4631 0.099 Uiso 1 1 calc R . .
H6C H 0.2400 1.3030 0.4292 0.099 Uiso 1 1 calc R . .
C7 C 0.2554(8) 0.8674(19) 0.4537(5) 0.074(5) Uani 1 1 d U . .
H7A H 0.2201 0.8763 0.4699 0.112 Uiso 1 1 calc R . .
H7B H 0.2983 0.8678 0.4734 0.112 Uiso 1 1 calc R . .
H7C H 0.2501 0.7719 0.4376 0.112 Uiso 1 1 calc R . .
C8 C 0.1757(6) 1.030(2) 0.3722(5) 0.073(5) Uani 1 1 d . . .
H8A H 0.1366 1.0527 0.3841 0.110 Uiso 1 1 calc R . .
H8B H 0.1712 0.9288 0.3592 0.110 Uiso 1 1 calc R . .
H8C H 0.1797 1.1067 0.3506 0.110 Uiso 1 1 calc R . .
C9 C 0.5593(6) 1.2338(15) 0.4499(4) 0.045(3) Uani 1 1 d . . .
H9A H 0.5513 1.3215 0.4306 0.067 Uiso 1 1 calc R . .
H9B H 0.6057 1.2328 0.4646 0.067 Uiso 1 1 calc R . .
H9C H 0.5310 1.2415 0.4710 0.067 Uiso 1 1 calc R . .
C10 C 0.5612(6) 0.8810(15) 0.4555(4) 0.048(3) Uani 1 1 d . . .
H10A H 0.5373 0.8894 0.4788 0.072 Uiso 1 1 calc R . .
H10B H 0.6089 0.8809 0.4671 0.072 Uiso 1 1 calc R . .
H10C H 0.5488 0.7859 0.4399 0.072 Uiso 1 1 calc R . .
C11 C 0.5901(6) 1.0501(17) 0.3741(4) 0.051(4) Uani 1 1 d . . .
H11A H 0.5818 0.9558 0.3575 0.077 Uiso 1 1 calc R . .
H11B H 0.6372 1.0571 0.3870 0.077 Uiso 1 1 calc R . .
H11C H 0.5773 1.1378 0.3553 0.077 Uiso 1 1 calc R . .
C12 C 0.3154(5) 0.8192(14) 0.2545(4) 0.036(3) Uani 1 1 d . . .
H12A H 0.2845 0.7536 0.2346 0.043 Uiso 1 1 calc R . .
H12B H 0.3112 0.9249 0.2434 0.043 Uiso 1 1 calc R . .
C13 C 0.3883(5) 0.7610(13) 0.2583(4) 0.030(3) Uani 1 1 d . . .
H13A H 0.4072 0.8038 0.2347 0.036 Uiso 1 1 calc R . .
H13B H 0.3885 0.6485 0.2559 0.036 Uiso 1 1 calc R . .
C14 C 0.4894(6) 0.6453(13) 0.3333(5) 0.050(4) Uani 1 1 d . . .
H14A H 0.5059 0.5916 0.3104 0.060 Uiso 1 1 calc R . .
H14B H 0.5278 0.6754 0.3555 0.060 Uiso 1 1 calc R . .
C15 C 0.4448(6) 0.5431(13) 0.3519(4) 0.040(3) Uani 1 1 d . . .
H15A H 0.4719 0.4729 0.3725 0.048 Uiso 1 1 calc R . .
H15B H 0.4184 0.4807 0.3289 0.048 Uiso 1 1 calc R . .
C16 C 0.3042(5) 0.5572(13) 0.3623(4) 0.033(3) Uani 1 1 d . . .
H16A H 0.3096 0.4451 0.3635 0.040 Uiso 1 1 calc R . .
H16B H 0.2745 0.5865 0.3817 0.040 Uiso 1 1 calc R . .
C17 C 0.2738(5) 0.6069(13) 0.3165(4) 0.034(3) Uani 1 1 d . . .
H17A H 0.2252 0.5947 0.3112 0.041 Uiso 1 1 calc R . .
H17B H 0.2910 0.5418 0.2960 0.041 Uiso 1 1 calc R . .
C18 C 0.4143(8) 0.6013(13) 0.4363(4) 0.052(4) Uani 1 1 d . . .
H18 H 0.4429 0.6716 0.4534 0.063 Uiso 1 1 calc R . .
C19 C 0.3994(9) 0.485(2) 0.4550(6) 0.090(6) Uani 1 1 d U . .
H19A H 0.3709 0.4102 0.4396 0.107 Uiso 1 1 calc R . .
H19B H 0.4166 0.4710 0.4845 0.107 Uiso 1 1 calc R . .
C20 C 0.1736(5) 0.0082(12) 0.1114(4) 0.030(3) Uani 1 1 d . . .
C21 C 0.1603(5) -0.0655(11) 0.1503(4) 0.025(2) Uani 1 1 d . . .
H21 H 0.1928 -0.1036 0.1731 0.030 Uiso 1 1 calc R . .
C22 C 0.0896(5) -0.0700(12) 0.1479(4) 0.029(3) Uani 1 1 d . . .
H22 H 0.0684 -0.1117 0.1691 0.035 Uiso 1 1 calc R . .
C23 C 0.0558(5) -0.0004(11) 0.1081(4) 0.026(2) Uani 1 1 d . . .
C24 C 0.1089(5) 0.0479(12) 0.0860(3) 0.027(2) Uani 1 1 d . . .
H24 H 0.1019 0.0977 0.0592 0.033 Uiso 1 1 calc R . .
C25 C 0.2468(7) -0.102(2) 0.0438(5) 0.077(6) Uani 1 1 d . . .
H25A H 0.2869 -0.0936 0.0320 0.115 Uiso 1 1 calc R . .
H25B H 0.2088 -0.0661 0.0227 0.115 Uiso 1 1 calc R . .
H25C H 0.2399 -0.2082 0.0510 0.115 Uiso 1 1 calc R . .
C26 C 0.2782(8) 0.2220(17) 0.0804(6) 0.080(6) Uani 1 1 d . . .
H26A H 0.3140 0.2190 0.0645 0.120 Uiso 1 1 calc R . .
H26B H 0.2924 0.2797 0.1068 0.120 Uiso 1 1 calc R . .
H26C H 0.2395 0.2714 0.0630 0.120 Uiso 1 1 calc R . .
C27 C 0.3237(6) -0.0585(19) 0.1371(5) 0.061(4) Uani 1 1 d . . .
H27A H 0.3329 0.0142 0.1608 0.091 Uiso 1 1 calc R . .
H27B H 0.3638 -0.0744 0.1257 0.091 Uiso 1 1 calc R . .
H27C H 0.3094 -0.1557 0.1473 0.091 Uiso 1 1 calc R . .
C28 C -0.0487(6) -0.1721(15) 0.0449(4) 0.044(3) Uani 1 1 d . . .
H28A H -0.0293 -0.1431 0.0205 0.066 Uiso 1 1 calc R . .
H28B H -0.0960 -0.1921 0.0351 0.066 Uiso 1 1 calc R . .
H28C H -0.0270 -0.2642 0.0581 0.066 Uiso 1 1 calc R . .
C29 C -0.0697(6) 0.1731(15) 0.0564(5) 0.053(4) Uani 1 1 d . . .
H29A H -0.0478 0.1895 0.0324 0.080 Uiso 1 1 calc R . .
H29B H -0.0606 0.2595 0.0761 0.080 Uiso 1 1 calc R . .
H29C H -0.1174 0.1642 0.0459 0.080 Uiso 1 1 calc R . .
C30 C -0.0817(6) -0.0516(17) 0.1303(4) 0.054(4) Uani 1 1 d . . .
H30A H -0.1287 -0.0679 0.1185 0.082 Uiso 1 1 calc R . .
H30B H -0.0765 0.0350 0.1500 0.082 Uiso 1 1 calc R . .
H30C H -0.0630 -0.1433 0.1455 0.082 Uiso 1 1 calc R . .
C31 C 0.2221(6) 0.4612(13) 0.1830(4) 0.039(3) Uani 1 1 d . . .
H31A H 0.2056 0.5251 0.2041 0.047 Uiso 1 1 calc R . .
H31B H 0.2702 0.4784 0.1866 0.047 Uiso 1 1 calc R . .
C32 C 0.1869(5) 0.5072(12) 0.1374(4) 0.035(3) Uani 1 1 d . . .
H32A H 0.2163 0.4862 0.1172 0.042 Uiso 1 1 calc R . .
H32B H 0.1770 0.6177 0.1365 0.042 Uiso 1 1 calc R . .
C33 C 0.0498(5) 0.5118(13) 0.1487(4) 0.034(3) Uani 1 1 d . . .
H33A H 0.0753 0.5824 0.1699 0.041 Uiso 1 1 calc R . .
H33B H 0.0195 0.5729 0.1272 0.041 Uiso 1 1 calc R . .
C34 C 0.0088(5) 0.3982(12) 0.1714(4) 0.033(3) Uani 1 1 d . . .
H34A H -0.0305 0.3625 0.1508 0.039 Uiso 1 1 calc R . .
H34B H -0.0065 0.4512 0.1949 0.039 Uiso 1 1 calc R . .
C35 C 0.1139(5) 0.3013(14) 0.2447(4) 0.035(3) Uani 1 1 d . . .
H35A H 0.1127 0.4140 0.2459 0.042 Uiso 1 1 calc R . .
H35B H 0.0966 0.2603 0.2691 0.042 Uiso 1 1 calc R . .
C36 C 0.1865(5) 0.2453(13) 0.2470(4) 0.031(3) Uani 1 1 d . . .
H36A H 0.1916 0.1401 0.2584 0.037 Uiso 1 1 calc R . .
H36B H 0.2176 0.3121 0.2664 0.037 Uiso 1 1 calc R . .
C37 C 0.0819(6) 0.4426(14) 0.0647(4) 0.040(3) Uani 1 1 d . . .
H37 H 0.0393 0.4053 0.0523 0.048 Uiso 1 1 calc R . .
C38 C 0.1107(9) 0.516(2) 0.0388(5) 0.086(6) Uani 1 1 d . . .
H38A H 0.1536 0.5572 0.0485 0.103 Uiso 1 1 calc R . .
H38B H 0.0892 0.5287 0.0100 0.103 Uiso 1 1 calc R . .

loop_
_atom_site_aniso_label
_atom_site_aniso_U_11
_atom_site_aniso_U_22
_atom_site_aniso_U_33
_atom_site_aniso_U_23
_atom_site_aniso_U_13
_atom_site_aniso_U_12
Fe1 0.0198(8) 0.0150(8) 0.0353(9) -0.0012(7) 0.0086(7) -0.0025(6)
Fe2 0.0188(8) 0.0190(8) 0.0359(9) -0.0018(7) 0.0086(7) 0.0004(6)
Si1 0.0276(18) 0.0343(19) 0.054(2) -0.0002(16) 0.0159(16) 0.0000(14)
Si2 0.0242(17) 0.0368(19) 0.0397(19) -0.0057(15) 0.0075(14) -0.0081(14)
Si3 0.0213(17) 0.044(2) 0.051(2) -0.0111(17) 0.0162(15) 0.0015(14)
Si4 0.0245(17) 0.0274(18) 0.047(2) -0.0083(15) 0.0102(14) -0.0039(13)
P1 0.0197(15) 0.0181(15) 0.0420(18) -0.0013(13) 0.0051(12) -0.0032(11)
P2 0.0258(16) 0.0204(15) 0.0394(18) -0.0024(13) 0.0101(13) -0.0018(12)
P3 0.0326(17) 0.0116(14) 0.0389(18) 0.0017(12) 0.0058(13) 0.0011(11)
P4 0.0202(16) 0.0299(17) 0.0407(18) -0.0048(13) 0.0092(13) -0.0021(12)
P5 0.0223(16) 0.0264(16) 0.0427(19) 0.0015(14) 0.0104(13) -0.0008(12)
P6 0.0197(15) 0.0223(15) 0.0396(18) -0.0011(13) 0.0112(13) 0.0003(11)
F1 0.049(4) 0.032(4) 0.067(5) -0.005(4) 0.017(4) 0.004(3)
F2 0.029(4) 0.064(5) 0.051(5) -0.008(4) 0.010(3) -0.011(3)
F3 0.038(4) 0.044(4) 0.049(4) -0.003(3) 0.021(3) 0.010(3)
F4 0.045(4) 0.055(5) 0.047(5) 0.014(4) 0.020(3) 0.008(3)
F5 0.026(4) 0.063(5) 0.055(5) -0.011(4) 0.012(3) -0.005(3)
F6 0.045(5) 0.113(7) 0.077(6) 0.049(6) 0.030(4) 0.019(5)
F7 0.095(7) 0.024(4) 0.115(8) -0.006(4) 0.035(6) -0.003(4)
F8 0.038(5) 0.086(6) 0.074(6) -0.022(5) 0.019(4) -0.019(4)
B1 0.031(8) 0.009(6) 0.049(9) 0.003(6) 0.016(6) -0.003(5)
B2 0.010(6) 0.044(9) 0.039(8) -0.001(6) 0.012(5) -0.002(5)
C1 0.019(6) 0.028(6) 0.035(6) -0.003(5) 0.007(5) -0.004(4)
C2 0.024(6) 0.017(6) 0.047(7) -0.001(5) 0.005(5) -0.003(4)
C3 0.040(7) 0.009(5) 0.044(7) 0.001(5) 0.013(5) -0.001(5)
C4 0.030(6) 0.031(6) 0.028(6) -0.004(5) 0.007(5) -0.015(5)
C5 0.018(6) 0.016(6) 0.040(7) 0.000(5) 0.009(5) -0.002(4)
C6 0.038(8) 0.093(12) 0.069(11) -0.028(9) 0.017(7) 0.004(8)
C7 0.074(6) 0.074(6) 0.078(6) 0.010(5) 0.021(5) -0.004(4)
C8 0.034(8) 0.112(14) 0.075(11) -0.049(10) 0.013(7) 0.002(8)
C9 0.029(7) 0.060(9) 0.047(8) -0.014(7) 0.011(6) -0.020(6)
C10 0.039(8) 0.041(8) 0.063(9) 0.008(7) 0.008(6) 0.003(6)
C11 0.033(7) 0.075(10) 0.050(8) -0.014(7) 0.017(6) -0.014(7)
C12 0.019(6) 0.045(8) 0.042(7) -0.002(6) 0.001(5) -0.006(5)
C13 0.026(6) 0.029(7) 0.035(7) -0.004(5) 0.006(5) -0.005(5)
C14 0.030(7) 0.025(7) 0.086(11) -0.031(7) -0.007(7) 0.021(5)
C15 0.043(8) 0.024(7) 0.050(8) -0.006(6) 0.003(6) 0.010(6)
C16 0.021(6) 0.031(7) 0.050(8) -0.001(6) 0.010(5) -0.014(5)
C17 0.013(6) 0.030(7) 0.063(9) -0.007(6) 0.015(5) -0.013(5)
C18 0.111(12) 0.010(6) 0.037(8) 0.006(5) 0.016(8) -0.002(7)
C19 0.092(7) 0.088(7) 0.087(7) 0.006(5) 0.014(5) -0.011(5)
C20 0.035(7) 0.013(6) 0.042(7) -0.006(5) 0.010(5) -0.003(4)
C21 0.016(6) 0.015(6) 0.044(7) -0.001(5) 0.005(5) 0.008(4)
C22 0.021(6) 0.030(6) 0.040(7) -0.002(5) 0.013(5) -0.008(5)
C23 0.025(6) 0.012(5) 0.044(7) -0.006(5) 0.015(5) -0.003(4)
C24 0.025(6) 0.029(6) 0.029(6) -0.009(5) 0.007(5) -0.004(5)
C25 0.042(9) 0.130(15) 0.064(10) -0.056(10) 0.021(7) 0.006(9)
C26 0.052(10) 0.068(10) 0.145(17) 0.013(11) 0.077(11) -0.001(8)
C27 0.016(7) 0.090(12) 0.076(11) -0.008(9) 0.006(6) 0.020(7)
C28 0.031(7) 0.049(8) 0.052(8) -0.015(6) 0.009(6) -0.014(6)
C29 0.026(7) 0.050(9) 0.079(11) -0.002(7) -0.001(7) 0.003(6)
C30 0.035(8) 0.074(10) 0.058(9) -0.032(8) 0.020(6) -0.030(7)
C31 0.044(8) 0.023(6) 0.050(8) -0.005(6) 0.010(6) -0.008(5)
C32 0.028(6) 0.019(6) 0.064(9) -0.002(6) 0.022(6) 0.005(5)
C33 0.020(6) 0.036(7) 0.048(7) -0.005(6) 0.010(5) 0.000(5)
C34 0.023(6) 0.015(6) 0.060(8) 0.010(5) 0.008(5) 0.002(4)
C35 0.031(7) 0.035(7) 0.042(7) -0.004(6) 0.013(5) 0.000(5)
C36 0.032(7) 0.023(6) 0.039(7) -0.008(5) 0.012(5) -0.001(5)
C37 0.025(7) 0.048(8) 0.045(8) 0.015(6) 0.002(6) -0.008(5)
C38 0.095(14) 0.111(15) 0.045(10) 0.014(10) -0.004(9) -0.013(12)

loop_
_geom_bond_atom_site_label_1
_geom_bond_atom_site_label_2
_geom_bond_distance
_geom_bond_site_symmetry_2
_geom_bond_publ_flag
Fe1 C3 2.065(10) . ?
Fe1 C5 2.070(11) . ?
Fe1 C2 2.078(10) . ?
Fe1 C1 2.102(10) . ?
Fe1 C4 2.105(10) . ?
Fe1 P1 2.163(3) . ?
Fe1 P3 2.172(3) . ?
Fe1 P2 2.173(3) . ?
Fe2 C24 2.090(10) . ?
Fe2 C22 2.089(11) . ?
Fe2 C21 2.094(10) . ?
Fe2 C23 2.113(10) . ?
Fe2 C20 2.119(10) . ?
Fe2 P4 2.156(3) . ?
Fe2 P5 2.168(3) . ?
Fe2 P6 2.174(3) . ?
Si1 C8 1.823(14) . ?
Si1 C6 1.858(14) . ?
Si1 C1 1.871(10) . ?
Si1 C7 1.871(16) . ?
Si2 C10 1.864(13) . ?
Si2 C4 1.868(11) . ?
Si2 C11 1.875(12) . ?
Si2 C9 1.877(12) . ?
Si3 C27 1.859(13) . ?
Si3 C25 1.860(13) . ?
Si3 C26 1.860(14) . ?
Si3 C20 1.865(11) . ?
Si4 C30 1.854(13) . ?
Si4 C28 1.870(12) . ?
Si4 C23 1.873(11) . ?
Si4 C29 1.875(13) . ?
P1 C12 1.833(12) . ?
P1 C17 1.846(11) . ?
P2 C13 1.851(11) . ?
P2 C14 1.861(11) . ?
P3 C18 1.809(13) . ?
P3 C15 1.850(12) . ?
P3 C16 1.852(10) . ?
P4 C36 1.824(11) . ?
P4 C31 1.878(11) . ?
P5 C37 1.803(12) . ?
P5 C32 1.826(11) . ?
P5 C33 1.880(11) . ?
P6 C34 1.826(10) . ?
P6 C35 1.858(12) . ?
F1 B1 1.410(13) . ?
F2 B1 1.379(15) . ?
F3 B1 1.381(14) . ?
F4 B1 1.364(15) . ?
F5 B2 1.406(13) . ?
F6 B2 1.363(15) . ?
F7 B2 1.350(15) . ?
F8 B2 1.370(14) . ?
C1 C5 1.416(14) . ?
C1 C2 1.443(15) . ?
C2 C3 1.400(15) . ?
C3 C4 1.436(15) . ?
C4 C5 1.418(14) . ?
C12 C13 1.542(15) . ?
C14 C15 1.463(18) . ?
C16 C17 1.509(16) . ?
C18 C19 1.23(2) . ?
C20 C24 1.431(15) . ?
C20 C21 1.448(15) . ?
C21 C22 1.420(14) . ?
C22 C23 1.433(15) . ?
C23 C24 1.453(14) . ?
C31 C32 1.521(17) . ?
C33 C34 1.544(15) . ?
C35 C36 1.535(15) . ?
C37 C38 1.261(19) . ?
